data_1536938
loop_
_publ_author_name
'Fir, B.A.'
'Mercier, H.P.A.'
'Dixon, D.A.'
'Sanders, J.C.P.'
'Schrobilgen, G.J.D.'

_publ_section_title
;
 Structural and theoretical studies of Xe (O Ch F5)2 and (Xe O Ch F5) (As
 F6) (Ch = Se, Te)
;
_journal_name_full 'Journal of Fluorine Chemistry'
_journal_page_first 89
_journal_page_last 107
_journal_volume 110
_journal_year 2001
_chemical_formula_sum 'As F11 O Te Xe'
_chemical_name_systematic '(Xe O Te F5) (As F6)'
_space_group_IT_number 85
_symmetry_space_group_name_Hall '-P 4a'
_symmetry_space_group_name_H-M 'P 4/n :2'
_cell_angle_alpha 90
_cell_angle_beta 90
_cell_angle_gamma 90
_cell_formula_units_Z 2
_cell_length_a 6.1356
_cell_length_b 6.1356
_cell_length_c 13.8232
_cell_volume 520.382
_citation_journal_id_ASTM JFLCAR
_cod_data_source_file Fir_JFLCAR_2001_175.cif
_cod_data_source_block As1F11O1Te1Xe1
_cod_original_cell_volume 520.3825
_cod_original_formula_sum 'As1 F11 O1 Te1 Xe1'
_cod_database_code 1536938

loop_
_symmetry_equiv_pos_as_xyz
x,y,z
-y+1/2,x,z
-x+1/2,-y+1/2,z
y,-x+1/2,z
-x,-y,-z
y-1/2,-x,-z
x-1/2,y-1/2,-z
-y,x-1/2,-z

loop_
_atom_site_label
_atom_site_type_symbol
_atom_site_fract_x
_atom_site_fract_y
_atom_site_fract_z
_atom_site_occupancy
_atom_site_U_iso_or_equiv
As1 As+5 0.25 0.25 0.86316 1 0.0
F1 F-1 0.334 0.195 0.7469 0.25 0.0
F10 F-1 0.1652 -0.0298 0.409 0.25 0.0
F4 F-1 0.2383 0.5243 0.8394 0.25 0.0
Xe1 Xe+2 0.25 0.25 0.13362 1 0.0
O1 O-2 0.362 0.1715 0.2619 0.25 0.0
F8 F-1 -0.0186 0.3046 0.3322 0.25 0.0
F11 F-1 0.204 0.5328 0.3572 0.25 0.0
F9 F-1 0.5283 0.2703 0.4263 0.25 0.0
F3 F-1 0.4965 0.2424 0.9252 0.25 0.0
F6 F-1 0.1537 0.3296 0.9818 0.25 0.0
F5 F-1 -0.0089 0.266 0.8168 0.25 0.0
Te1 Te+6 0.25 0.25 0.38094 1 0.0
F2 F-1 0.2435 -0.0205 0.8848 0.25 0.0
F7 F-1 0.161 0.313 0.5015 0.25 0.0
